data_1531049
loop_
_publ_author_name
'Aatiq, A.'
'Menetrier, M.'
'El Jazouli, A.'
'Delmas, C.'

_publ_section_title
;
 Structural and lithium intercalation studies of Mn0.5-x Cax Ti2 (P O4)3
 phases (0 <= x <= 0.5)
;
_journal_name_full 'Solid State Ionics'
_journal_page_first 391
_journal_page_last 405
_journal_volume 150
_journal_year 2002
_chemical_formula_sum 'Ca0.25 Mn0.25 O12 P3 Ti2'
_chemical_name_systematic 'Mn0.25 Ca0.25 Ti2 (P O4)3'
_space_group_IT_number 148
_symmetry_space_group_name_Hall '-R 3'
_symmetry_space_group_name_H-M 'R -3 :H'
_cell_angle_alpha 90
_cell_angle_beta 90
_cell_angle_gamma 120
_cell_formula_units_Z 6
_cell_length_a 8.425
_cell_length_b 8.425
_cell_length_c 21.576
_cell_volume 1326.299
_citation_journal_id_ASTM SSIOD3
_cod_data_source_file Aatiq_SSIOD3_2002_854.cif
_cod_data_source_block Ca0.25Mn0.25O12P3Ti2
_cod_database_code 1531049

loop_
_symmetry_equiv_pos_as_xyz
x,y,z
-y,x-y,z
-x+y,-x,z
-x,-y,-z
y,-x+y,-z
x-y,x,-z
x+2/3,y+1/3,z+1/3
-y+2/3,x-y+1/3,z+1/3
-x+y+2/3,-x+1/3,z+1/3
-x+2/3,-y+1/3,-z+1/3
y+2/3,-x+y+1/3,-z+1/3
x-y+2/3,x+1/3,-z+1/3
x+1/3,y+2/3,z+2/3
-y+1/3,x-y+2/3,z+2/3
-x+y+1/3,-x+2/3,z+2/3
-x+1/3,-y+2/3,-z+2/3
y+1/3,-x+y+2/3,-z+2/3
x-y+1/3,x+2/3,-z+2/3

loop_
_atom_site_label
_atom_site_type_symbol
_atom_site_fract_x
_atom_site_fract_y
_atom_site_fract_z
_atom_site_occupancy
_atom_site_U_iso_or_equiv
Mn1 Mn+2 0 0 0 0.5 0.0
Ti2 Ti+4 0 0 0.6395 1 0.0
O4 O-2 0.95 0.152 0.3089 1 0.0
Ca1 Ca+2 0 0 0 0.5 0.0
O1 O-2 0.179 0.179 0.0853 1 0.0
O2 O-2 0.145 0.201 0.4097 1 0.0
O3 O-2 0.188 0.997 0.1903 1 0.0
P1 P+5 0.2891 0.007 0.2522 1 0.0
Ti1 Ti+4 0 0 0.1476 1 0.0
